data_1518559
loop_
_publ_author_name
'Endo, Manami'
'Nakane, Yuta'
'Takahashi, Kiyonori'
'Hoshino, Norihisa'
'Takeda, Takashi'
'Noro, Shin-Ichiro'
'Nakamura, Takayoshi'
'Akutagawa, Tomoyuki'

_publ_section_title
;
 Mesophases and Ionic Conductivities of Simple Organic Salts of
 M(m-Iodobenzoate) (M = Li(+), Na(+), K(+), Rb(+), and Cs(+)).
;
_journal_issue 4
_journal_name_full 'The journal of physical chemistry. B'
_journal_page_first 1768
_journal_page_last 1777
_journal_paper_doi 10.1021/jp5112026
_journal_volume 119
_journal_year 2015
_chemical_formula_moiety 'C7 H5 I K O2.5'
_chemical_formula_sum 'C7 H5 I K O2.5'
_chemical_formula_weight 295.12
_space_group_crystal_system triclinic
_space_group_IT_number 2
_space_group_name_Hall '-P 1'
_space_group_name_H-M_alt 'P -1'
_symmetry_space_group_name_Hall '-P 1'
_symmetry_space_group_name_H-M 'P -1'
_atom_sites_solution_hydrogens geom
_atom_sites_solution_primary direct
_atom_sites_solution_secondary difmap
_cell_angle_alpha 83.8320
_cell_angle_beta 83.4460
_cell_angle_gamma 84.6060
_cell_formula_units_Z 4
_cell_length_a 6.3689
_cell_length_b 7.4984
_cell_length_c 18.6977
_cell_measurement_reflns_used 5246
_cell_measurement_temperature 123
_cell_measurement_theta_max 68.23
_cell_measurement_theta_min 4.79
_cell_volume 878.942
_computing_cell_refinement 'RAPID AUTO'
_computing_data_collection 'RAPID AUTO (Rigaku, ????)'
_computing_data_reduction 'RAPID AUTO'
_computing_molecular_graphics 'CrystalStructure 4.1'
_computing_publication_material 'CrystalStructure 4.1 (Rigaku, 2014)'
_computing_structure_refinement 'SHELXL97 (Sheldrick, 2008)'
_computing_structure_solution 'Il Milione (Burla, et al., 2007)'
_diffrn_ambient_temperature 123
_diffrn_detector_area_resol_mean 10.000
_diffrn_measured_fraction_theta_full 0.974
_diffrn_measured_fraction_theta_max 0.974
_diffrn_measurement_device_type 'Rigaku R-AXIS RAPID'
_diffrn_measurement_method \w
_diffrn_radiation_type 'Cu K\a'
_diffrn_radiation_wavelength 1.54187
_diffrn_reflns_av_R_equivalents 0.1647
_diffrn_reflns_Laue_measured_fraction_full 0.000
_diffrn_reflns_Laue_measured_fraction_max 0.000
_diffrn_reflns_limit_h_max 7
_diffrn_reflns_limit_h_min -7
_diffrn_reflns_limit_k_max 9
_diffrn_reflns_limit_k_min -8
_diffrn_reflns_limit_l_max 22
_diffrn_reflns_limit_l_min -21
_diffrn_reflns_number 9445
_diffrn_reflns_point_group_measured_fraction_full 0.000
_diffrn_reflns_point_group_measured_fraction_max 0.000
_diffrn_reflns_theta_full 68.230
_diffrn_reflns_theta_max 68.230
_diffrn_reflns_theta_min 4.784
_diffrn_standards_number 0
_exptl_absorpt_coefficient_mu 32.538
_exptl_absorpt_correction_T_max 0.197
_exptl_absorpt_correction_T_min 0.094
_exptl_absorpt_correction_type numerical
_exptl_absorpt_process_details 'NUMABS (Rigaku, 1999)'
_exptl_crystal_colour colorless
_exptl_crystal_density_diffrn 2.230
_exptl_crystal_density_method 'not measured'
_exptl_crystal_description unknown
_exptl_crystal_F_000 556.00
_exptl_crystal_size_max 0.190
_exptl_crystal_size_mid 0.120
_exptl_crystal_size_min 0.050
_refine_diff_density_max 1.81
_refine_diff_density_min -2.21
_refine_ls_extinction_method none
_refine_ls_goodness_of_fit_ref 1.071
_refine_ls_hydrogen_treatment constr
_refine_ls_number_parameters 208
_refine_ls_number_reflns 3131
_refine_ls_number_restraints 0
_refine_ls_R_factor_all 0.0860
_refine_ls_R_factor_gt 0.0709
_refine_ls_shift/su_max 0.000
_refine_ls_structure_factor_coef Fsqd
_refine_ls_weighting_details 'w = 1/[\s^2^(Fo^2^)+(0.0351P)^2^+0.0000P] where P=(Fo^2^+2Fc^2^)/3'
_refine_ls_weighting_scheme calc
_refine_ls_wR_factor_gt 0.1843
_refine_ls_wR_factor_ref 0.1974
_reflns_number_gt 2454
_reflns_number_total 3131
_reflns_threshold_expression F^2^>2.0\s(F^2^)
_cod_data_source_file jp5112026_si_002.cif
_cod_data_source_block 131006-KI-K2
_cod_depositor_comments 'Adding full bibliography for 1518557--1518561.cif.'
_cod_original_cell_volume 878.9269
_cod_database_code 1518559

loop_
_symmetry_equiv_pos_site_id
_space_group_symop_operation_xyz
1 +X,+Y,+Z
2 -X,-Y,-Z

loop_
_atom_site_label
_atom_site_type_symbol
_atom_site_fract_x
_atom_site_fract_y
_atom_site_fract_z
_atom_site_U_iso_or_equiv
_atom_site_adp_type
_atom_site_occupancy
_atom_site_site_symmetry_multiplicity
_atom_site_calc_flag
_atom_site_refinement_flags
I1 I 0.45666(11) 0.25356(9) 0.06631(3) 0.0286(3) Uani 1 2 d .
I2 I 0.01306(11) 0.66686(9) 0.08098(3) 0.0266(3) Uani 1 2 d .
K1 K -0.3553(4) 0.2970(3) 0.39021(11) 0.0218(5) Uani 1 2 d .
K2 K 0.1182(4) 0.2415(3) 0.50982(10) 0.0202(5) Uani 1 2 d .
O1 O 0.3380(12) 0.1046(9) 0.3707(3) 0.0221(16) Uani 1 2 d .
O2 O 0.0015(11) 0.0466(8) 0.4024(3) 0.0200(15) Uani 1 2 d .
O3 O 0.2698(10) 0.5317(8) 0.4221(3) 0.0238(18) Uani 1 2 d .
O4 O -0.0445(11) 0.5035(9) 0.3837(4) 0.0229(16) Uani 1 2 d .
O5 O 0.5448(12) 0.1942(9) 0.5339(3) 0.0287(17) Uani 1 2 d .
C1 C 0.1528(16) 0.0840(12) 0.3555(5) 0.019(2) Uani 1 2 d .
C2 C 0.1120(16) 0.1044(12) 0.2769(5) 0.016(2) Uani 1 2 d .
C3 C 0.2627(16) 0.1662(13) 0.2229(5) 0.020(2) Uani 1 2 d .
C4 C 0.2253(18) 0.1829(13) 0.1513(5) 0.025(2) Uani 1 2 d .
C5 C 0.0271(19) 0.1420(13) 0.1324(5) 0.024(2) Uani 1 2 d .
C6 C -0.1231(18) 0.0850(13) 0.1864(5) 0.022(2) Uani 1 2 d .
C7 C -0.0824(17) 0.0641(12) 0.2580(5) 0.021(2) Uani 1 2 d .
C8 C 0.1434(16) 0.5412(11) 0.3719(4) 0.015(2) Uani 1 2 d .
C9 C 0.2352(16) 0.6005(12) 0.2959(5) 0.018(2) Uani 1 2 d .
C10 C 0.1150(17) 0.6034(13) 0.2375(5) 0.023(2) Uani 1 2 d .
C11 C 0.1926(17) 0.6605(14) 0.1693(5) 0.022(2) Uani 1 2 d .
C12 C 0.4012(18) 0.7212(12) 0.1552(6) 0.025(2) Uani 1 2 d .
C13 C 0.5190(19) 0.7175(14) 0.2119(6) 0.030(3) Uani 1 2 d .
C14 C 0.4375(16) 0.6622(12) 0.2815(5) 0.019(2) Uani 1 2 d .
H1 H 0.39392 0.1977 0.2355 0.0244 Uiso 1 2 calc R
H2 H -0.0011 0.15389 0.0832 0.0292 Uiso 1 2 calc R
H3 H -0.25733 0.05944 0.17435 0.0262 Uiso 1 2 calc R
H4 H -0.18742 0.02205 0.29452 0.0247 Uiso 1 2 calc R
H5 H -0.02411 0.56432 0.24592 0.0272 Uiso 1 2 calc R
H6 H 0.45605 0.76306 0.10762 0.0296 Uiso 1 2 calc R
H7 H 0.65946 0.7536 0.20336 0.0354 Uiso 1 2 calc R
H8 H 0.52048 0.66618 0.32033 0.0234 Uiso 1 2 calc R

loop_
_atom_site_aniso_label
_atom_site_aniso_U_11
_atom_site_aniso_U_22
_atom_site_aniso_U_33
_atom_site_aniso_U_12
_atom_site_aniso_U_13
_atom_site_aniso_U_23
I1 0.0317(5) 0.0399(5) 0.0112(4) -0.0017(4) 0.0006(3) 0.0068(3)
I2 0.0331(5) 0.0348(5) 0.0114(4) -0.0029(4) -0.0045(3) 0.0023(3)
K1 0.0217(12) 0.0235(11) 0.0201(11) -0.0062(9) -0.0040(9) 0.0046(8)
K2 0.0279(13) 0.0222(11) 0.0102(10) -0.0089(9) -0.0008(9) 0.0044(8)
O1 0.030(4) 0.026(4) 0.011(3) -0.008(3) -0.006(3) 0.006(3)
O2 0.027(4) 0.025(4) 0.008(3) -0.010(3) -0.003(3) 0.006(3)
O3 0.024(5) 0.032(4) 0.014(4) -0.008(4) 0.003(3) 0.003(3)
O4 0.022(4) 0.033(4) 0.014(3) -0.013(3) -0.001(3) 0.004(3)
O5 0.037(5) 0.027(4) 0.021(4) -0.005(3) -0.003(3) 0.005(3)
C1 0.022(6) 0.010(5) 0.024(5) -0.010(4) -0.002(4) 0.005(4)
C2 0.021(6) 0.015(5) 0.013(5) -0.002(4) -0.005(4) 0.001(3)
C3 0.017(5) 0.024(5) 0.019(5) -0.009(4) -0.002(4) 0.003(4)
C4 0.040(7) 0.023(5) 0.009(5) 0.008(5) -0.003(4) 0.003(4)
C5 0.042(7) 0.017(5) 0.013(5) -0.007(5) -0.003(5) 0.006(4)
C6 0.034(6) 0.022(5) 0.010(5) -0.010(5) -0.002(4) 0.006(4)
C7 0.025(6) 0.018(5) 0.018(5) 0.004(4) -0.005(4) 0.003(4)
C8 0.030(6) 0.009(4) 0.006(4) -0.008(4) -0.001(4) 0.004(3)
C9 0.019(5) 0.019(5) 0.016(5) 0.001(4) -0.001(4) -0.001(4)
C10 0.028(6) 0.020(5) 0.018(5) -0.001(4) -0.004(4) 0.010(4)
C11 0.024(6) 0.035(6) 0.007(5) 0.010(5) -0.007(4) -0.002(4)
C12 0.036(7) 0.012(5) 0.024(6) -0.003(5) -0.000(5) 0.010(4)
C13 0.034(7) 0.022(6) 0.026(6) 0.006(5) 0.013(5) 0.004(4)
C14 0.023(6) 0.018(5) 0.018(5) -0.005(4) -0.004(4) 0.005(4)

loop_
_atom_type_symbol
_atom_type_description
_atom_type_scat_dispersion_real
_atom_type_scat_dispersion_imag
_atom_type_scat_source
C C 0.0181 0.0091
;
International Tables for Crystallography
(Vol. C, Tables 4.2.6.8 and 6.1.1.4)
;
H H 0.0000 0.0000
;
International Tables for Crystallography
(Vol. C, Table 6.1.1.4)
;
O O 0.0492 0.0322
;
International Tables for Crystallography
(Vol. C, Tables 4.2.6.8 and 6.1.1.4)
;
K K 0.3868 1.0657
;
International Tables for Crystallography
(Vol. C, Tables 4.2.6.8 and 6.1.1.4)
;
I I -0.3257 6.8362
;
International Tables for Crystallography
(Vol. C, Tables 4.2.6.8 and 6.1.1.4)
;

loop_
_geom_angle_atom_site_label_1
_geom_angle_atom_site_label_2
_geom_angle_atom_site_label_3
_geom_angle
_geom_angle_publ_flag
_geom_angle_site_symmetry_1
_geom_angle_site_symmetry_3
O1 K1 O2 104.8(2) yes 1_455 .
O1 K1 O3 76.8(2) yes 1_455 1_455
O1 K1 O4 169.3(2) yes 1_455 .
O1 K1 O5 84.8(2) yes 1_455 1_455
O2 K1 O3 163.59(18) yes . 1_455
O2 K1 O4 77.2(2) yes . .
O2 K1 O5 84.95(19) yes . 1_455
O3 K1 O4 104.3(2) yes 1_455 .
O3 K1 O5 78.90(19) yes 1_455 1_455
O4 K1 O5 105.8(2) yes . 1_455
O1 K2 O2 44.5(2) yes . .
O1 K2 O2 107.23(19) yes . 2_556
O1 K2 O3 71.96(18) yes . .
O1 K2 O3 145.25(19) yes . 2_566
O1 K2 O4 153.0(2) yes . 2_566
O1 K2 O5 76.4(2) yes . .
O1 K2 C1 23.3(2) yes . .
O1 K2 C8 166.5(2) yes . 2_566
O2 K2 O2 82.96(19) yes . 2_556
O2 K2 O3 98.74(19) yes . .
O2 K2 O3 110.84(19) yes . 2_566
O2 K2 O4 154.5(2) yes . 2_566
O2 K2 O5 115.8(2) yes . .
O2 K2 C1 22.9(2) yes . .
O2 K2 C8 132.9(2) yes . 2_566
O2 K2 O3 176.0(2) yes 2_556 .
O2 K2 O3 89.21(18) yes 2_556 2_566
O2 K2 O4 96.92(19) yes 2_556 2_566
O2 K2 O5 96.1(2) yes 2_556 .
O2 K2 C1 100.4(2) yes 2_556 .
O2 K2 C8 84.0(2) yes 2_556 2_566
O3 K2 O3 93.52(17) yes . 2_566
O3 K2 O4 83.11(19) yes . 2_566
O3 K2 O5 79.96(19) yes . .
O3 K2 C1 80.3(2) yes . .
O3 K2 C8 97.3(2) yes . 2_566
O3 K2 O4 43.82(19) yes 2_566 2_566
O3 K2 O5 133.4(2) yes 2_566 .
O3 K2 C1 125.4(2) yes 2_566 .
O3 K2 C8 24.1(2) yes 2_566 2_566
O4 K2 O5 89.6(2) yes 2_566 .
O4 K2 C1 159.6(2) yes 2_566 .
O4 K2 C8 23.5(2) yes 2_566 2_566
O5 K2 C1 99.1(2) yes . .
O5 K2 C8 110.5(2) yes . 2_566
C1 K2 C8 149.5(3) yes . 2_566
K1 O1 K2 85.2(2) yes 1_655 .
K1 O1 C1 153.7(6) yes 1_655 .
K2 O1 C1 85.8(5) yes . .
K1 O2 K2 88.21(19) yes . .
K1 O2 K2 108.4(2) yes . 2_556
K1 O2 C1 112.1(5) yes . .
K2 O2 K2 97.04(19) yes . 2_556
K2 O2 C1 96.7(6) yes . .
K2 O2 C1 137.5(6) yes 2_556 .
K1 O3 K2 85.95(17) yes 1_655 .
K1 O3 K2 167.8(2) yes 1_655 2_566
K1 O3 C8 111.5(5) yes 1_655 .
K2 O3 K2 86.48(16) yes . 2_566
K2 O3 C8 99.2(5) yes . .
K2 O3 C8 79.1(5) yes 2_566 .
K1 O4 K2 112.2(2) yes . 2_566
K1 O4 C8 155.3(6) yes . .
K2 O4 C8 89.3(5) yes 2_566 .
K1 O5 K2 88.2(2) yes 1_655 .
K2 C1 O1 70.9(5) yes . .
K2 C1 O2 60.4(5) yes . .
K2 C1 C2 150.5(6) yes . .
O1 C1 O2 123.6(9) yes . .
O1 C1 C2 118.4(8) yes . .
O2 C1 C2 118.0(9) yes . .
C1 C2 C3 121.3(9) yes . .
C1 C2 C7 119.7(8) yes . .
C3 C2 C7 119.0(9) yes . .
C2 C3 C4 120.9(10) yes . .
I1 C4 C3 122.8(8) yes . .
I1 C4 C5 117.3(7) yes . .
C3 C4 C5 119.8(9) yes . .
C4 C5 C6 118.8(9) yes . .
C5 C6 C7 121.1(11) yes . .
C2 C7 C6 120.3(9) yes . .
K2 C8 O3 76.8(5) yes 2_566 .
K2 C8 O4 67.2(5) yes 2_566 .
K2 C8 C9 131.1(6) yes 2_566 .
O3 C8 O4 123.4(7) yes . .
O3 C8 C9 116.6(8) yes . .
O4 C8 C9 120.1(8) yes . .
C8 C9 C10 120.7(9) yes . .
C8 C9 C14 121.8(9) yes . .
C10 C9 C14 117.5(8) yes . .
C9 C10 C11 121.5(10) yes . .
I2 C11 C10 121.9(8) yes . .
I2 C11 C12 117.7(6) yes . .
C10 C11 C12 120.3(10) yes . .
C11 C12 C13 118.3(9) yes . .
C12 C13 C14 121.1(11) yes . .
C9 C14 C13 121.2(10) yes . .
C2 C3 H1 119.528 no . .
C4 C3 H1 119.525 no . .
C4 C5 H2 120.624 no . .
C6 C5 H2 120.622 no . .
C5 C6 H3 119.440 no . .
C7 C6 H3 119.438 no . .
C2 C7 H4 119.842 no . .
C6 C7 H4 119.845 no . .
C9 C10 H5 119.245 no . .
C11 C10 H5 119.240 no . .
C11 C12 H6 120.848 no . .
C13 C12 H6 120.848 no . .
C12 C13 H7 119.476 no . .
C14 C13 H7 119.473 no . .
C9 C14 H8 119.373 no . .
C13 C14 H8 119.380 no . .

loop_
_geom_bond_atom_site_label_1
_geom_bond_atom_site_label_2
_geom_bond_distance
_geom_bond_publ_flag
_geom_bond_site_symmetry_2
I1 C4 2.100(10) yes .
I2 C11 2.107(10) yes .
K1 O1 2.615(8) yes 1_455
K1 O2 2.822(7) yes .
K1 O3 2.875(6) yes 1_455
K1 O4 2.609(8) yes .
K1 O5 2.734(6) yes 1_455
K2 O1 3.042(7) yes .
K2 O2 2.811(7) yes .
K2 O2 2.685(6) yes 2_556
K2 O3 2.761(6) yes .
K2 O3 3.095(6) yes 2_566
K2 O4 2.877(7) yes 2_566
K2 O5 2.788(8) yes .
K2 C1 3.210(10) yes .
K2 C8 3.122(9) yes 2_566
O1 C1 1.271(13) yes .
O2 C1 1.256(11) yes .
O3 C8 1.297(12) yes .
O4 C8 1.245(12) yes .
C1 C2 1.512(14) yes .
C2 C3 1.384(13) yes .
C2 C7 1.393(15) yes .
C3 C4 1.378(14) yes .
C4 C5 1.418(17) yes .
C5 C6 1.371(14) yes .
C6 C7 1.383(13) yes .
C8 C9 1.510(12) yes .
C9 C10 1.401(15) yes .
C9 C14 1.398(14) yes .
C10 C11 1.354(12) yes .
C11 C12 1.432(15) yes .
C12 C13 1.363(16) yes .
C13 C14 1.380(13) yes .
C3 H1 0.950 no .
C5 H2 0.950 no .
C6 H3 0.950 no .
C7 H4 0.950 no .
C10 H5 0.950 no .
C12 H6 0.950 no .
C13 H7 0.950 no .
C14 H8 0.950 no .

loop_
_geom_contact_atom_site_label_1
_geom_contact_atom_site_label_2
_geom_contact_distance
_geom_contact_publ_flag
_geom_contact_site_symmetry_2
K1 C7 3.400(10) no .
K1 C14 3.480(9) no 1_455
K2 O4 3.111(7) no .
O1 O5 2.808(9) no 2_656
O1 C3 2.840(11) no .
O1 C8 3.392(11) no .
O2 O5 3.517(10) no 2_656
O2 C7 2.798(12) no .
O3 O5 2.709(10) no 2_666
O3 C14 2.830(11) no .
O4 C1 3.348(11) no .
O4 C10 2.852(11) no .
O5 O5 3.419(10) no 2_656
O5 C1 3.400(11) no 2_656
C1 C8 3.469(13) no .
C2 C5 2.795(14) no .
C3 C6 2.762(16) no .
C3 C10 3.355(13) no .
C4 C7 2.769(14) no .
C4 C12 3.532(13) no 1_545
C9 C12 2.809(13) no .
C10 C13 2.762(16) no .
C11 C14 2.755(14) no .
I1 H1 3.1306 no .
I1 H2 3.0507 no .
I1 H2 3.5068 no 1_655
I1 H3 3.0376 no 1_655
I1 H6 3.2499 no 2_665
I2 H2 3.2223 no 2_565
I2 H5 3.0848 no .
I2 H6 3.5420 no 1_455
I2 H6 3.0837 no .
I2 H7 3.0982 no 1_455
K1 H4 2.9217 no .
K1 H8 3.0072 no 1_455
O1 H1 2.5434 no .
O1 H4 3.2253 no 1_655
O1 H8 3.5693 no 1_545
O2 H4 2.4946 no .
O3 H8 2.5261 no .
O4 H5 2.5575 no .
O4 H8 3.2201 no 1_455
O5 H8 2.9945 no 2_666
C1 H1 2.6780 no .
C1 H4 2.6610 no .
C2 H3 3.2617 no .
C2 H5 3.4791 no .
C3 H2 3.2776 no .
C3 H3 3.1419 no 1_655
C3 H4 3.2521 no .
C3 H5 3.3917 no .
C4 H3 3.2613 no .
C4 H3 3.4008 no 1_655
C4 H6 3.4848 no 1_545
C5 H1 3.2764 no .
C5 H4 3.2507 no .
C6 H1 3.1710 no 1_455
C6 H7 2.9277 no 1_445
C7 H1 3.4508 no 1_455
C7 H1 3.2513 no .
C7 H2 3.2573 no .
C7 H7 3.2837 no 1_445
C8 H5 2.6768 no .
C8 H8 2.6975 no .
C9 H1 3.3644 no .
C9 H7 3.2718 no .
C10 H1 3.3769 no .
C10 H6 3.2724 no .
C10 H7 3.1221 no 1_455
C10 H8 3.2540 no .
C11 H7 3.4024 no 1_455
C11 H7 3.2640 no .
C12 H3 3.5635 no 1_665
C12 H5 3.2738 no .
C12 H8 3.2373 no .
C13 H3 3.0276 no 1_665
C13 H5 3.1351 no 1_655
C14 H5 3.2529 no .
C14 H5 3.4424 no 1_655
C14 H6 3.2491 no .
H1 H3 2.5608 no 1_655
H1 H4 3.1243 no 1_655
H2 H3 2.3221 no .
H3 H4 2.3227 no .
H3 H6 3.4215 no 1_445
H3 H7 2.3937 no 1_445
H4 H7 3.0650 no 1_445
H4 H8 3.3565 no 1_445
H5 H7 2.5089 no 1_455
H5 H8 3.1340 no 1_455
H6 H7 2.3179 no .
H7 H8 2.3142 no .

loop_
_geom_torsion_atom_site_label_1
_geom_torsion_atom_site_label_2
_geom_torsion_atom_site_label_3
_geom_torsion_atom_site_label_4
_geom_torsion
_geom_torsion_publ_flag
_geom_torsion_site_symmetry_1
_geom_torsion_site_symmetry_3
_geom_torsion_site_symmetry_4
O1 K1 O2 K2 -141.62(18) no 1_455 . .
O1 K1 O2 K2 -44.8(3) no 1_455 . 2_556
O1 K1 O2 C1 121.9(4) no 1_455 . .
O2 K1 O1 K2 119.67(17) no . 1_455 1_455
O2 K1 O1 C1 -169.9(9) no . 1_455 1_455
O1 K1 O3 K2 49.23(18) no 1_455 1_455 1_455
O1 K1 O3 C8 -49.1(3) no 1_455 1_455 1_455
O3 K1 O1 K2 -43.49(15) no 1_455 1_455 1_455
O3 K1 O1 C1 27.0(9) no 1_455 1_455 1_455
O1 K1 O5 K2 -40.1(2) no 1_455 1_455 1_455
O5 K1 O1 K2 36.29(17) no 1_455 1_455 1_455
O5 K1 O1 C1 106.8(9) no 1_455 1_455 1_455
O2 K1 O4 K2 -125.3(3) no . . 2_566
O2 K1 O4 C8 23.9(10) no . . .
O4 K1 O2 K2 49.15(18) no . . .
O4 K1 O2 K2 146.0(3) no . . 2_556
O4 K1 O2 C1 -47.3(4) no . . .
O2 K1 O5 K2 -145.5(2) no . 1_455 1_455
O5 K1 O2 K2 -58.3(2) no 1_455 . .
O5 K1 O2 K2 38.5(2) no 1_455 . 2_556
O5 K1 O2 C1 -154.8(4) no 1_455 . .
O3 K1 O4 K2 37.8(3) no 1_455 . 2_566
O3 K1 O4 C8 -172.9(10) no 1_455 . .
O4 K1 O3 K2 -141.68(19) no . 1_455 1_455
O4 K1 O3 C8 120.0(4) no . 1_455 1_455
O3 K1 O5 K2 37.48(18) no 1_455 1_455 1_455
O5 K1 O3 K2 -38.0(2) no 1_455 1_455 1_455
O5 K1 O3 C8 -136.3(4) no 1_455 1_455 1_455
O4 K1 O5 K2 139.3(2) no . 1_455 1_455
O5 K1 O4 K2 -44.4(3) no 1_455 . 2_566
O5 K1 O4 C8 104.8(10) no 1_455 . .
O1 K2 O2 K1 -128.2(3) no . . .
O1 K2 O2 K2 123.5(3) no . . 2_556
O1 K2 O2 C1 -16.2(2) no . . .
O2 K2 O1 K1 171.2(3) no . . 1_655
O2 K2 O1 C1 15.9(2) no . . .
O1 K2 O2 K1 52.7(3) no . 2_556 2_556
O1 K2 O2 K2 -37.8(2) no . 2_556 2_556
O1 K2 O2 C1 -145.7(6) no . 2_556 2_556
O2 K2 O1 K1 -128.7(2) no 2_556 . 1_655
O2 K2 O1 C1 76.0(3) no 2_556 . .
O1 K2 O3 K1 -41.81(17) no . . 1_655
O1 K2 O3 K2 147.8(2) no . . 2_566
O1 K2 O3 C8 69.4(3) no . . .
O3 K2 O1 K1 47.20(18) no . . 1_655
O3 K2 O1 C1 -108.1(3) no . . .
O1 K2 O3 K2 -62.9(4) no . 2_566 2_566
O1 K2 O3 C8 -163.0(3) no . 2_566 2_566
O3 K2 O1 K1 116.3(3) no 2_566 . 1_655
O3 K2 O1 C1 -39.0(5) no 2_566 . .
O1 K2 O4 K1 -18.6(6) no . 2_566 2_566
O1 K2 O4 C8 149.1(4) no . 2_566 2_566
O4 K2 O1 K1 23.9(5) no 2_566 . 1_655
O4 K2 O1 C1 -131.4(4) no 2_566 . .
O1 K2 O5 K1 34.56(17) no . . 1_655
O5 K2 O1 K1 -36.51(18) no . . 1_655
O5 K2 O1 C1 168.2(3) no . . .
O1 K2 C1 O1 -0.0(3) no . . .
O1 K2 C1 O2 150.4(8) no . . .
O1 K2 C1 C2 -114.2(13) no . . .
C1 K2 O1 K1 155.3(6) no . . 1_655
C1 K2 O1 C1 -0.0(4) no . . .
O2 K2 O2 K1 90.5(2) no . 2_556 2_556
O2 K2 O2 K2 -0.00(19) no . 2_556 2_556
O2 K2 O2 C1 -107.9(6) no . 2_556 2_556
O2 K2 O2 K1 108.32(19) no 2_556 . .
O2 K2 O2 K2 0.0(2) no 2_556 . 2_556
O2 K2 O2 C1 -139.6(3) no 2_556 . .
O2 K2 O3 K1 -77.84(19) no . . 1_655
O2 K2 O3 K2 111.72(18) no . . 2_566
O2 K2 O3 C8 33.3(3) no . . .
O3 K2 O2 K1 -75.32(18) no . . .
O3 K2 O2 K2 176.36(19) no . . 2_556
O3 K2 O2 C1 36.7(3) no . . .
O2 K2 O3 K2 -100.74(19) no . 2_566 2_566
O2 K2 O3 C8 159.2(3) no . 2_566 2_566
O3 K2 O2 K1 21.9(2) no 2_566 . .
O3 K2 O2 K2 -86.5(2) no 2_566 . 2_556
O3 K2 O2 C1 133.9(3) no 2_566 . .
O2 K2 O4 K1 -136.7(4) no . 2_566 2_566
O2 K2 O4 C8 31.0(6) no . 2_566 2_566
O4 K2 O2 K1 17.0(5) no 2_566 . .
O4 K2 O2 K2 -91.3(4) no 2_566 . 2_556
O4 K2 O2 C1 129.1(4) no 2_566 . .
O2 K2 O5 K1 55.8(2) no . . 1_655
O5 K2 O2 K1 -158.34(17) no . . .
O5 K2 O2 K2 93.3(2) no . . 2_556
O5 K2 O2 C1 -46.3(4) no . . .
O2 K2 C1 O1 -150.4(8) no . . .
O2 K2 C1 O2 0.0(3) no . . .
O2 K2 C1 C2 95.4(13) no . . .
C1 K2 O2 K1 -112.1(5) no . . .
C1 K2 O2 K2 139.6(6) no . . 2_556
C1 K2 O2 C1 0.0(4) no . . .
O2 K2 C8 O3 -27.0(5) no . 2_566 2_566
O2 K2 C8 O4 -162.4(3) no . 2_566 2_566
O2 K2 C8 C9 86.9(7) no . 2_566 2_566
C8 K2 O2 K1 33.3(3) no 2_566 . .
C8 K2 O2 K2 -75.0(3) no 2_566 . 2_556
C8 K2 O2 C1 145.4(3) no 2_566 . .
O2 K2 O3 K2 177.1(2) no 2_556 2_566 2_566
O2 K2 O3 C8 77.0(3) no 2_556 2_566 2_566
O3 K2 O2 K1 -158.4(2) no 2_566 2_556 2_556
O3 K2 O2 K2 111.1(2) no 2_566 2_556 2_556
O3 K2 O2 C1 3.2(6) no 2_566 2_556 2_556
O2 K2 O4 K1 135.2(2) no 2_556 2_566 2_566
O2 K2 O4 C8 -57.2(3) no 2_556 2_566 2_566
O4 K2 O2 K1 -115.2(2) no 2_566 2_556 2_556
O4 K2 O2 K2 154.4(2) no 2_566 2_556 2_556
O4 K2 O2 C1 46.4(7) no 2_566 2_556 2_556
O2 K2 O5 K1 140.87(19) no 2_556 . 1_655
O5 K2 O2 K1 -24.9(3) no . 2_556 2_556
O5 K2 O2 K2 -115.3(2) no . 2_556 2_556
O5 K2 O2 C1 136.7(6) no . 2_556 2_556
O2 K2 C1 O1 -109.6(4) no 2_556 . .
O2 K2 C1 O2 40.8(4) no 2_556 . .
O2 K2 C1 C2 136.2(11) no 2_556 . .
C1 K2 O2 K1 75.6(3) no . 2_556 2_556
C1 K2 O2 K2 -14.8(3) no . 2_556 2_556
C1 K2 O2 C1 -122.8(6) no . 2_556 2_556
O2 K2 C8 O3 -101.6(4) no 2_556 2_566 2_566
O2 K2 C8 O4 123.0(4) no 2_556 2_566 2_566
O2 K2 C8 C9 12.3(7) no 2_556 2_566 2_566
C8 K2 O2 K1 -134.9(3) no 2_566 2_556 2_556
C8 K2 O2 K2 134.7(2) no 2_566 2_556 2_556
C8 K2 O2 C1 26.7(6) no 2_566 2_556 2_556
O3 K2 O3 K2 0.0(2) no . 2_566 2_566
O3 K2 O3 C8 -100.1(3) no . 2_566 2_566
O3 K2 O3 K1 170.44(17) no 2_566 . 1_655
O3 K2 O3 K2 0.00(18) no 2_566 . 2_566
O3 K2 O3 C8 -78.4(3) no 2_566 . .
O3 K2 O4 K1 -40.8(2) no . 2_566 2_566
O3 K2 O4 C8 126.9(3) no . 2_566 2_566
O4 K2 O3 K1 127.8(2) no 2_566 . 1_655
O4 K2 O3 K2 -42.65(18) no 2_566 . 2_566
O4 K2 O3 C8 -121.0(3) no 2_566 . .
O3 K2 O5 K1 -39.14(18) no . . 1_655
O5 K2 O3 K1 36.99(18) no . . 1_655
O5 K2 O3 K2 -133.45(19) no . . 2_566
O5 K2 O3 C8 148.2(3) no . . .
O3 K2 C1 O1 66.5(4) no . . .
O3 K2 C1 O2 -143.2(4) no . . .
O3 K2 C1 C2 -47.7(11) no . . .
C1 K2 O3 K1 -64.2(2) no . . 1_655
C1 K2 O3 K2 125.4(2) no . . 2_566
C1 K2 O3 C8 47.0(3) no . . .
O3 K2 C8 O3 82.2(4) no . 2_566 2_566
O3 K2 C8 O4 -53.2(4) no . 2_566 2_566
O3 K2 C8 C9 -163.9(7) no . 2_566 2_566
C8 K2 O3 K1 146.6(2) no 2_566 . 1_655
C8 K2 O3 K2 -23.9(2) no 2_566 . 2_566
C8 K2 O3 C8 -102.3(3) no 2_566 . .
O3 K2 O4 K1 -143.2(4) no 2_566 2_566 2_566
O3 K2 O4 C8 24.4(2) no 2_566 2_566 2_566
O4 K2 O3 K2 76.3(2) no 2_566 2_566 2_566
O4 K2 O3 C8 -23.9(2) no 2_566 2_566 2_566
O3 K2 O5 K1 -124.5(2) no 2_566 . 1_655
O5 K2 O3 K2 79.5(3) no . 2_566 2_566
O5 K2 O3 C8 -20.6(4) no . 2_566 2_566
O3 K2 C1 O1 153.9(3) no 2_566 . .
O3 K2 C1 O2 -55.7(5) no 2_566 . .
O3 K2 C1 C2 39.7(12) no 2_566 . .
C1 K2 O3 K2 -80.6(3) no . 2_566 2_566
C1 K2 O3 C8 179.3(3) no . 2_566 2_566
O3 K2 C8 O3 0.0(3) no 2_566 2_566 2_566
O3 K2 C8 O4 -135.4(7) no 2_566 2_566 2_566
O3 K2 C8 C9 113.9(10) no 2_566 2_566 2_566
C8 K2 O3 K2 100.1(5) no 2_566 2_566 2_566
C8 K2 O3 C8 0.0(4) no 2_566 2_566 2_566
O4 K2 O5 K1 -122.22(19) no 2_566 . 1_655
O5 K2 O4 K1 39.1(3) no . 2_566 2_566
O5 K2 O4 C8 -153.2(3) no . 2_566 2_566
O4 K2 C1 O1 102.7(7) no 2_566 . .
O4 K2 C1 O2 -106.9(7) no 2_566 . .
O4 K2 C1 C2 -11.5(17) no 2_566 . .
C1 K2 O4 K1 -76.8(8) no . 2_566 2_566
C1 K2 O4 C8 90.9(7) no . 2_566 2_566
O4 K2 C8 O3 135.4(7) no 2_566 2_566 2_566
O4 K2 C8 O4 -0.0(3) no 2_566 2_566 2_566
O4 K2 C8 C9 -110.7(9) no 2_566 2_566 2_566
C8 K2 O4 K1 -167.7(6) no 2_566 2_566 2_566
C8 K2 O4 C8 0.0(4) no 2_566 2_566 2_566
O5 K2 C1 O1 -11.6(4) no . . .
O5 K2 C1 O2 138.8(4) no . . .
O5 K2 C1 C2 -125.8(11) no . . .
C1 K2 O5 K1 39.2(2) no . . 1_655
O5 K2 C8 O3 164.2(3) no . 2_566 2_566
O5 K2 C8 O4 28.8(4) no . 2_566 2_566
O5 K2 C8 C9 -82.0(7) no . 2_566 2_566
C8 K2 O5 K1 -133.3(2) no 2_566 . 1_655
C1 K2 C8 O3 -1.2(7) no . 2_566 2_566
C1 K2 C8 O4 -136.6(5) no . 2_566 2_566
C1 K2 C8 C9 112.7(7) no . 2_566 2_566
C8 K2 C1 O1 154.5(4) no 2_566 . .
C8 K2 C1 O2 -55.1(6) no 2_566 . .
C8 K2 C1 C2 40.3(14) no 2_566 . .
K1 O1 C1 K2 -70.3(12) no 1_655 . .
K1 O1 C1 O2 -101.4(13) no 1_655 . .
K1 O1 C1 C2 79.0(15) no 1_655 . .
K2 O1 C1 K2 0.00(4) no . . .
K2 O1 C1 O2 -31.1(8) no . . .
K2 O1 C1 C2 149.3(6) no . . .
K1 O2 C1 K2 90.8(4) no . . .
K1 O2 C1 O1 124.9(7) no . . .
K1 O2 C1 C2 -55.5(8) no . . .
K2 O2 C1 K2 0.00(4) no . . .
K2 O2 C1 O1 34.1(8) no . . .
K2 O2 C1 C2 -146.3(6) no . . .
K2 O2 C1 K2 -108.1(8) no 2_556 . .
K2 O2 C1 O1 -74.0(12) no 2_556 . .
K2 O2 C1 C2 105.6(8) no 2_556 . .
K1 O3 C8 K2 173.8(3) no 1_655 . 2_566
K1 O3 C8 O4 123.0(7) no 1_655 . .
K1 O3 C8 C9 -56.6(7) no 1_655 . .
K2 O3 C8 K2 84.6(2) no . . 2_566
K2 O3 C8 O4 33.8(8) no . . .
K2 O3 C8 C9 -145.9(5) no . . .
K2 O3 C8 K2 0.00(4) no 2_566 . 2_566
K2 O3 C8 O4 -50.8(7) no 2_566 . .
K2 O3 C8 C9 129.6(6) no 2_566 . .
K1 O4 C8 K2 -151.7(14) no . . 2_566
K1 O4 C8 O3 -96.8(15) no . . .
K1 O4 C8 C9 82.9(15) no . . .
K2 O4 C8 K2 -0.00(4) no 2_566 . 2_566
K2 O4 C8 O3 54.9(8) no 2_566 . .
K2 O4 C8 C9 -125.4(6) no 2_566 . .
K2 C1 C2 C3 93.4(14) no . . .
K2 C1 C2 C7 -85.2(14) no . . .
O1 C1 C2 C3 -8.2(12) no . . .
O1 C1 C2 C7 173.2(7) no . . .
O2 C1 C2 C3 172.2(7) no . . .
O2 C1 C2 C7 -6.4(12) no . . .
C1 C2 C3 C4 179.4(7) no . . .
C1 C2 C7 C6 178.9(7) no . . .
C3 C2 C7 C6 0.3(13) no . . .
C7 C2 C3 C4 -2.0(13) no . . .
C2 C3 C4 I1 -174.4(7) no . . .
C2 C3 C4 C5 2.1(14) no . . .
I1 C4 C5 C6 176.2(6) no . . .
C3 C4 C5 C6 -0.5(13) no . . .
C4 C5 C6 C7 -1.2(14) no . . .
C5 C6 C7 C2 1.3(14) no . . .
K2 C8 C9 C10 -88.7(10) no 2_566 . .
K2 C8 C9 C14 88.3(10) no 2_566 . .
O3 C8 C9 C10 175.8(7) no . . .
O3 C8 C9 C14 -7.3(12) no . . .
O4 C8 C9 C10 -3.9(12) no . . .
O4 C8 C9 C14 173.1(7) no . . .
C8 C9 C10 C11 178.3(7) no . . .
C8 C9 C14 C13 -179.4(7) no . . .
C10 C9 C14 C13 -2.4(13) no . . .
C14 C9 C10 C11 1.2(13) no . . .
C9 C10 C11 I2 -179.7(7) no . . .
C9 C10 C11 C12 -0.4(14) no . . .
I2 C11 C12 C13 -179.9(5) no . . .
C10 C11 C12 C13 0.8(14) no . . .
C11 C12 C13 C14 -2.0(14) no . . .
C12 C13 C14 C9 2.9(14) no . . .
